data_2010853
loop_
_publ_author_name
'Harrison, William T. A.'
'Howie, R. Alan'
'Skakle, Janet'
'Wardell, James L.'

_publ_section_title
;
 Bis(tetraethylammonium) tetraiodozincate at 150 and 301K
;
_journal_issue 4
_journal_name_full 'Acta Crystallographica Section C'
_journal_page_first e124
_journal_page_last e125
_journal_paper_doi 10.1107/S0108270100003383
_journal_volume 56
_journal_year 2000
_chemical_formula_iupac '(C8 H20 N)2 [Zn I4]'
_chemical_formula_moiety '(C8 H20 N +)2, (I4 Zn 2-)'
_chemical_formula_sum 'C16 H40 I4 N2 Zn'
_chemical_formula_weight 833.47
_chemical_name_systematic
;
Bis(tetraethylammonium) tetraiodozincate
;
_space_group_IT_number 113
_symmetry_cell_setting tetragonal
_symmetry_space_group_name_Hall 'P -4 2ab'
_symmetry_space_group_name_H-M 'P -4 21 m'
_audit_creation_method SHELXL-97
_cell_angle_alpha 90.00
_cell_angle_beta 90.00
_cell_angle_gamma 90.00
_cell_formula_units_Z 4
_cell_length_a 13.6929(5)
_cell_length_b 13.6929(5)
_cell_length_c 14.8094(6)
_cell_measurement_reflns_used 10650
_cell_measurement_temperature 150(2)
_cell_measurement_theta_max 26.35
_cell_measurement_theta_min 2.03
_cell_volume 2776.70(18)
_computing_cell_refinement 'DENZO and COLLECT'
_computing_data_collection 'DENZO (Otwinowski & Minor, 1997) and COLLECT (Hooft, 1998)'
_computing_data_reduction 'DENZO and COLLECT'
_computing_publication_material 'SHELXL97 (Sheldrick, 1997)'
_computing_structure_refinement 'SHELXL97 (Sheldrick, 1997)'
_computing_structure_solution 'starting parameters from G&F'
_diffrn_ambient_temperature 150(2)
_diffrn_detector_area_resol_mean 9.091
_diffrn_measured_fraction_theta_full .996
_diffrn_measured_fraction_theta_max .996
_diffrn_measurement_device_type 'Enraf Nonius KappaCCD area-detector'
_diffrn_measurement_method \f-\w
_diffrn_radiation_monochromator graphite
_diffrn_radiation_source 'Enraf Nonius FR591 rotating anode'
_diffrn_radiation_type MoK\a
_diffrn_radiation_wavelength .71073
_diffrn_reflns_av_R_equivalents .059
_diffrn_reflns_av_sigmaI/netI .0646
_diffrn_reflns_limit_h_max 17
_diffrn_reflns_limit_h_min -14
_diffrn_reflns_limit_k_max 13
_diffrn_reflns_limit_k_min -17
_diffrn_reflns_limit_l_max 18
_diffrn_reflns_limit_l_min -14
_diffrn_reflns_number 10650
_diffrn_reflns_theta_full 26.35
_diffrn_reflns_theta_max 26.35
_diffrn_reflns_theta_min 2.03
_diffrn_standards_decay_% 0
_exptl_absorpt_coefficient_mu 5.334
_exptl_absorpt_correction_T_max .766
_exptl_absorpt_correction_T_min .536
_exptl_absorpt_correction_type empirical
_exptl_absorpt_process_details '(SORTAV; Blessing, 1997)'
_exptl_crystal_colour colourless
_exptl_crystal_density_diffrn 1.994
_exptl_crystal_density_method 'not measured'
_exptl_crystal_description plate
_exptl_crystal_F_000 1568
_exptl_crystal_size_max .25
_exptl_crystal_size_mid .10
_exptl_crystal_size_min .05
_refine_diff_density_max 1.64
_refine_diff_density_min -1.18
_refine_ls_abs_structure_details 'Flack (1983)'
_refine_ls_abs_structure_Flack -.12(7)
_refine_ls_extinction_method none
_refine_ls_goodness_of_fit_ref 1.035
_refine_ls_hydrogen_treatment constr
_refine_ls_matrix_type full
_refine_ls_number_parameters 134
_refine_ls_number_reflns 2989
_refine_ls_number_restraints 0
_refine_ls_restrained_S_all 1.035
_refine_ls_R_factor_all .072
_refine_ls_R_factor_gt .048
_refine_ls_shift/su_max .002
_refine_ls_shift/su_mean .000
_refine_ls_structure_factor_coef Fsqd
_refine_ls_weighting_details 'w = 1/[\s^2^(Fo^2^)+(0.0663P)^2^+0.0000P] where P = (Fo^2^+2Fc^2^)/3'
_refine_ls_weighting_scheme calc
_refine_ls_wR_factor_ref .122
_reflns_number_gt 2277
_reflns_number_total 2989
_reflns_threshold_expression I>2\s(I)
_cod_data_source_file qa0237.cif
_cod_data_source_block 150K
_cod_depositor_comments
;
The following automatic conversions were performed:

'_refine_ls_weighting_scheme' value 'calc w =
1/[\s^2^(Fo^2^)+(0.0663P)^2^+0.0000P] where P = (Fo^2^+2Fc^2^)/3' was
changed to 'calc'. New tag '_refine_ls_weighting_details' was
created. The value of the new tag was set to 'w =
1/[\s^2^(Fo^2^)+(0.0663P)^2^+0.0000P] where P = (Fo^2^+2Fc^2^)/3'.

Automatic conversion script
Id: cif_fix_values 3143 2015-03-26 13:38:13Z robertas 
;
_cod_database_code 2010853
_cod_database_fobs_code 2010853

loop_
_symmetry_equiv_pos_as_xyz
'x, y, z'
'-x, -y, z'
'x+1/2, -y+1/2, -z'
'-y+1/2, -x+1/2, z'
'-y, x, -z'
'y, -x, -z'
'y+1/2, x+1/2, z'
'-x+1/2, y+1/2, -z'

loop_
_atom_site_label
_atom_site_fract_x
_atom_site_fract_y
_atom_site_fract_z
_atom_site_U_iso_or_equiv
_atom_site_adp_type
_atom_site_calc_flag
_atom_site_refinement_flags
_atom_site_occupancy
_atom_site_disorder_assembly
_atom_site_disorder_group
_atom_site_type_symbol
Zn1 .74817(6) .75183(6) .72779(9) .0296(3) Uani d S 1 . . Zn
I1 .57097(5) .70299(6) .78002(5) .0602(2) Uani d . 1 . . I
I2 .87204(5) .62796(5) .79961(6) .0531(3) Uani d S 1 . . I
I3 .75496(5) .74504(5) .54989(6) .0515(3) Uani d S 1 . . I
N1 .5000 .5000 .5000 .035(3) Uani d S 1 . . N
C1 .5378(8) .4172(8) .5585(8) .055(3) Uani d . 1 . . C
H1A .5647 .3654 .5191 .066 Uiso calc R 1 . . H
H1B .4825 .3888 .5927 .066 Uiso calc R 1 . . H
C2 .6169(8) .4495(9) .6253(7) .058(3) Uani d . 1 . . C
H2A .6759 .4680 .5920 .087 Uiso calc R 1 . . H
H2B .6320 .3956 .6665 .087 Uiso calc R 1 . . H
H2C .5933 .5057 .6601 .087 Uiso calc R 1 . . H
N2 1.0000 .5000 .4843(12) .053(5) Uani d S 1 . . N
C3 .9136(15) .4894(17) .5381(13) .061(6) Uani d P .50 . . C
H3A .8582 .4787 .4962 .074 Uiso calc PR .50 . . H
H3B .9019 .5526 .5687 .074 Uiso calc PR .50 . . H
C4 .9090(8) .4090(8) .6106(12) .069(5) Uani d S 1 . . C
H4A .9384 .3490 .5869 .104 Uiso calc PR .50 . . H
H4B .8407 .3965 .6267 .104 Uiso calc PR .50 . . H
H4C .9449 .4303 .6643 .104 Uiso calc PR .50 . . H
C5 1.010(2) .4130(19) .4239(14) .080(8) Uani d P .50 . . C
H5A .9476 .4052 .3912 .096 Uiso calc PR .50 . . H
H5B 1.0175 .3549 .4632 .096 Uiso calc PR .50 . . H
C6 1.0907(14) .4093(14) .3549(12) .120(10) Uani d S 1 . . C
H6A 1.1503 .4374 .3807 .179 Uiso calc PR .50 . . H
H6B 1.0714 .4468 .3015 .179 Uiso calc PR .50 . . H
H6C 1.1029 .3413 .3377 .179 Uiso calc PR .50 . . H
N3 .7906(6) .2906(6) .9214(7) .040(3) Uani d S 1 . . N
C7 .8344(9) .3344(9) 1.0059(10) .061(4) Uani d S 1 . . C
H7A .7801 .3622 1.0418 .074 Uiso calc PR .50 . . H
H7B .8622 .2801 1.0418 .074 Uiso calc PR .50 . . H
C8 .9100(9) .4100(9) .9987(13) .090(6) Uani d S 1 . . C
H8A .9303 .4304 1.0593 .135 Uiso calc SR 1 . . H
H8B .8838 .4664 .9659 .135 Uiso calc PR .50 . . H
H8C .9664 .3838 .9660 .135 Uiso calc PR .50 . . H
C9 .7133(9) .2133(9) .9492(14) .076(6) Uani d S 1 . . C
H9A .7461 .1638 .9873 .091 Uiso calc PR .50 . . H
H9B .6638 .2461 .9873 .091 Uiso calc PR .50 . . H
C10 .6602(9) .1602(9) .8738(17) .099(8) Uani d S 1 . . C
H10A .6136 .1136 .8999 .148 Uiso calc SR 1 . . H
H10B .7076 .1249 .8364 .148 Uiso calc PR .50 . . H
H10C .6249 .2076 .8364 .148 Uiso calc PR .50 . . H
C11 .7393(9) .3675(9) .8657(7) .061(3) Uani d . 1 . . C
H11A .7087 .3350 .8132 .073 Uiso calc R 1 . . H
H11B .7892 .4131 .8420 .073 Uiso calc R 1 . . H
C12 .6608(10) .4276(10) .9139(11) .084(4) Uani d . 1 . . C
H12A .6106 .3838 .9380 .126 Uiso calc R 1 . . H
H12B .6309 .4732 .8710 .126 Uiso calc R 1 . . H
H12C .6906 .4644 .9635 .126 Uiso calc R 1 . . H

loop_
_atom_site_aniso_label
_atom_site_aniso_U_11
_atom_site_aniso_U_22
_atom_site_aniso_U_33
_atom_site_aniso_U_12
_atom_site_aniso_U_13
_atom_site_aniso_U_23
Zn1 .0324(4) .0324(4) .0240(7) -.0017(7) -.0010(4) .0010(4)
I1 .0470(4) .0836(5) .0502(4) -.0094(4) .0022(3) -.0177(4)
I2 .0566(4) .0566(4) .0462(6) .0034(5) -.0053(3) .0053(3)
I3 .0578(4) .0578(4) .0389(5) -.0010(6) -.0040(3) .0040(3)
N1 .039(5) .039(5) .027(8) .000 .000 .000
C1 .048(6) .074(7) .043(6) .009(6) -.004(5) .013(6)
C2 .063(7) .069(7) .041(6) .024(6) -.007(5) -.005(5)
N2 .048(6) .048(6) .063(12) -.005(8) .000 .000
C3 .060(13) .065(14) .060(13) -.005(11) -.001(11) .022(12)
C4 .064(7) .064(7) .080(12) -.014(9) -.015(6) -.015(6)
C5 .10(2) .079(17) .062(14) -.032(15) .013(15) -.026(13)
C6 .150(15) .150(15) .058(12) -.045(19) .050(11) -.050(11)
N3 .044(4) .044(4) .033(6) .003(5) .006(4) .006(4)
C7 .073(7) .073(7) .039(9) .015(9) -.013(6) -.013(6)
C8 .084(8) .084(8) .102(15) -.015(12) -.011(9) -.011(9)
C9 .055(6) .055(6) .118(16) .008(8) .035(8) .035(8)
C10 .060(8) .060(8) .18(2) -.021(10) -.023(9) -.023(9)
C11 .084(8) .056(6) .044(6) .006(7) -.007(6) .005(5)
C12 .076(9) .058(7) .117(12) .012(7) -.023(8) .003(8)

loop_
_atom_type_symbol
_atom_type_description
_atom_type_scat_dispersion_real
_atom_type_scat_dispersion_imag
_atom_type_scat_source
C C .0033 .0016 'International Tables Vol C Tables 4.2.6.8 and 6.1.1.4'
H H .0000 .0000 'International Tables Vol C Tables 4.2.6.8 and 6.1.1.4'
I I -.4742 1.8119 'International Tables Vol C Tables 4.2.6.8 and 6.1.1.4'
N N .0061 .0033 'International Tables Vol C Tables 4.2.6.8 and 6.1.1.4'
Zn Zn .2839 1.4301 'International Tables Vol C Tables 4.2.6.8 and 6.1.1.4'

loop_
_geom_angle_atom_site_label_1
_geom_angle_atom_site_label_2
_geom_angle_atom_site_label_3
_geom_angle_site_symmetry_1
_geom_angle_site_symmetry_3
_geom_angle
I2 Zn1 I1 . . 108.20(4)
I2 Zn1 I1 . 4_665 108.20(4)
I1 Zn1 I1 . 4_665 112.45(6)
I2 Zn1 I3 . . 111.06(5)
I1 Zn1 I3 . . 108.48(4)
I1 Zn1 I3 4_665 . 108.48(4)
C1 N1 C1 6_566 5_656 110.3(9)
C1 N1 C1 6_566 2_665 109.0(4)
C1 N1 C1 5_656 2_665 109.0(4)
C1 N1 C1 6_566 . 109.0(4)
C1 N1 C1 5_656 . 109.0(4)
C1 N1 C1 2_665 . 110.3(9)
N1 C1 C2 . . 113.2(9)
C3 N2 C3 2_765 4_665 61.6(18)
C3 N2 C3 2_765 . 113(2)
C3 N2 C3 4_665 . 82(2)
C3 N2 C3 2_765 7_545 82(2)
C3 N2 C3 4_665 7_545 113(2)
C3 N2 C3 . 7_545 61.6(18)
C3 N2 C5 2_765 7_545 168.5(15)
C3 N2 C5 4_665 7_545 109.6(13)
C3 N2 C5 . 7_545 71.6(12)
C3 N2 C5 7_545 7_545 109.1(13)
C3 N2 C5 2_765 . 109.6(13)
C3 N2 C5 4_665 . 168.5(15)
C3 N2 C5 . . 109.1(13)
C3 N2 C5 7_545 . 71.6(12)
C5 N2 C5 7_545 . 78(2)
C3 N2 C5 2_765 4_665 71.6(12)
C3 N2 C5 4_665 4_665 109.1(13)
C3 N2 C5 . 4_665 168.5(15)
C3 N2 C5 7_545 4_665 109.6(13)
C5 N2 C5 7_545 4_665 107(2)
C5 N2 C5 . 4_665 60(2)
C3 N2 C5 2_765 2_765 109.1(13)
C3 N2 C5 4_665 2_765 71.6(12)
C3 N2 C5 . 2_765 109.6(13)
C3 N2 C5 7_545 2_765 168.5(15)
C5 N2 C5 7_545 2_765 60(2)
C5 N2 C5 . 2_765 107(2)
C5 N2 C5 4_665 2_765 78(2)
N2 C3 C4 . . 119.6(16)
N2 C5 C6 . . 120.0(18)
C11 N3 C11 . 7_545 110.6(11)
C11 N3 C7 . . 111.1(7)
C11 N3 C7 7_545 . 111.1(7)
C11 N3 C9 . . 107.6(9)
C11 N3 C9 7_545 . 107.6(9)
C7 N3 C9 . . 108.7(12)
C8 C7 N3 . . 119.9(15)
C10 C9 N3 . . 117.3(16)
N3 C11 C12 . . 116.6(9)

loop_
_geom_bond_atom_site_label_1
_geom_bond_atom_site_label_2
_geom_bond_site_symmetry_2
_geom_bond_distance
_geom_bond_publ_flag
Zn1 I2 . 2.6240(16) ?
Zn1 I1 . 2.6331(10) ?
Zn1 I1 4_665 2.6331(10) ?
Zn1 I3 . 2.6379(16) ?
N1 C1 6_566 1.518(10) ?
N1 C1 5_656 1.518(10) ?
N1 C1 2_665 1.518(10) ?
N1 C1 . 1.518(10) ?
C1 C2 . 1.532(15) ?
N2 C3 2_765 1.43(2) ?
N2 C3 4_665 1.43(2) ?
N2 C3 . 1.43(2) ?
N2 C3 7_545 1.43(2) ?
N2 C5 7_545 1.50(2) ?
N2 C5 . 1.50(2) ?
N2 C5 4_665 1.50(2) ?
N2 C5 2_765 1.50(2) ?
C3 C4 . 1.54(2) ?
C5 C6 . 1.50(3) ?
N3 C11 . 1.511(11) ?
N3 C11 7_545 1.511(11) ?
N3 C7 . 1.512(19) ?
N3 C9 . 1.55(2) ?
C7 C8 . 1.47(2) ?
C9 C10 . 1.52(3) ?
C11 C12 . 1.530(17) ?

loop_
_geom_torsion_atom_site_label_1
_geom_torsion_atom_site_label_2
_geom_torsion_atom_site_label_3
_geom_torsion_atom_site_label_4
_geom_torsion_site_symmetry_1
_geom_torsion
C1 N1 C1 C2 6_566 -175.9(9)
C1 N1 C1 C2 5_656 63.6(5)
C1 N1 C1 C2 2_665 -56.1(7)
C3 N2 C3 C4 2_765 -54.2(14)
C3 N2 C3 C4 4_665 -108.8(17)
C3 N2 C3 C4 7_545 12(2)
C5 N2 C3 C4 7_545 137(2)
C5 N2 C3 C4 . 68(2)
C5 N2 C3 C4 4_665 55(9)
C5 N2 C3 C4 2_765 -175.8(17)
C3 N2 C5 C6 2_765 -61(3)
C3 N2 C5 C6 4_665 -22(10)
C3 N2 C5 C6 . 175(2)
C3 N2 C5 C6 7_545 -135(3)
C5 N2 C5 C6 7_545 110(2)
C5 N2 C5 C6 4_665 -8(3)
C5 N2 C5 C6 2_765 56.8(19)
C11 N3 C7 C8 . -61.8(8)
C11 N3 C7 C8 7_545 61.8(8)
C9 N3 C7 C8 . 180.0000(10)
C11 N3 C9 C10 . 59.6(7)
C11 N3 C9 C10 7_545 -59.6(7)
C7 N3 C9 C10 . 180.0000(10)
C11 N3 C11 C12 7_545 -178.6(8)
C7 N3 C11 C12 . -54.7(15)
C9 N3 C11 C12 . 64.2(15)
